data_7043776
loop_
_publ_author_name
'Werner, Daniel'
'Deacon, Glen B.'
'Junk, Peter C.'
'Anwander, Reiner'

_publ_section_title
;
 Pyrazolates advance cerium chemistry: a Ce(III)/Ce(IV) redox equilibrium
 with benzoquinone.
;
_journal_name_full 'Dalton transactions (Cambridge, England : 2003)'
_journal_paper_doi 10.1039/c7dt00635g
_journal_year 2017
_chemical_formula_moiety 'C138 H174 La8 N40 O12, 4(C7 H8)'
_chemical_formula_sum 'C166 H206 La8 N40 O12'
_chemical_formula_weight 4064.98
_space_group_crystal_system monoclinic
_space_group_IT_number 14
_space_group_name_Hall '-P 2ybc'
_space_group_name_H-M_alt 'P 1 21/c 1'
_symmetry_space_group_name_Hall '-P 2ybc'
_symmetry_space_group_name_H-M 'P 1 21/c 1'
_atom_sites_solution_hydrogens geom
_atom_sites_solution_primary iterative
_audit_creation_date 2017-03-06
_audit_creation_method
;
Olex2 1.2
(compiled 2017.02.23 svn.r3390 for OlexSys, GUI svn.r5320)
;
_audit_update_record
;
2017-03-06 deposited with the CCDC.
2017-03-30 downloaded from the CCDC.
;
_cell_angle_alpha 90
_cell_angle_beta 96.918(5)
_cell_angle_gamma 90
_cell_formula_units_Z 2
_cell_length_a 15.978(3)
_cell_length_b 36.827(6)
_cell_length_c 14.593(3)
_cell_measurement_reflns_used 1381
_cell_measurement_temperature 100.15
_cell_measurement_theta_max 18.29
_cell_measurement_theta_min 2.44
_cell_volume 8524(3)
_computing_cell_refinement 'SAINT v8.34A (Bruker, 2013)'
_computing_data_reduction 'SAINT v8.34A (Bruker, 2013)'
_computing_molecular_graphics 'Olex2 (Dolomanov et al., 2009)'
_computing_publication_material 'Olex2 (Dolomanov et al., 2009)'
_computing_structure_refinement 'ShelXL (Sheldrick, 2015)'
_computing_structure_solution
;
Superflip (Palatinus & Chapuis, 2007;Palatinus & van der Lee, 2008;
Palatinus et al., 2012)
;
_diffrn_ambient_temperature 100.15
_diffrn_measured_fraction_theta_full 1.000
_diffrn_measured_fraction_theta_max 1.000
_diffrn_measurement_device_type 'Bruker APEX-II CCD'
_diffrn_measurement_method '\f and \w scans'
_diffrn_radiation_type MoK\a
_diffrn_radiation_wavelength 0.71073
_diffrn_reflns_av_R_equivalents 0.2438
_diffrn_reflns_av_unetI/netI 0.2311
_diffrn_reflns_Laue_measured_fraction_full 1.000
_diffrn_reflns_Laue_measured_fraction_max 1.000
_diffrn_reflns_limit_h_max 17
_diffrn_reflns_limit_h_min -17
_diffrn_reflns_limit_k_max 39
_diffrn_reflns_limit_k_min -36
_diffrn_reflns_limit_l_max 15
_diffrn_reflns_limit_l_min -15
_diffrn_reflns_number 43140
_diffrn_reflns_point_group_measured_fraction_full 1.000
_diffrn_reflns_point_group_measured_fraction_max 1.000
_diffrn_reflns_theta_full 22.500
_diffrn_reflns_theta_max 22.497
_diffrn_reflns_theta_min 1.398
_diffrn_standards_number 0
_exptl_absorpt_coefficient_mu 2.027
_exptl_absorpt_correction_T_max 0.7449
_exptl_absorpt_correction_T_min 0.2308
_exptl_absorpt_correction_type multi-scan
_exptl_absorpt_process_details
'SADABS-2012/1 (Bruker,2012) was used for absorption correction. wR2(int) was 0.1625 before and 0.0970 after correction. The Ratio of minimum to maximum transmission is 0.3098. The \l/2 correction factor is 0.0000.'
_exptl_crystal_colour 'clear light blue'
_exptl_crystal_colour_lustre clear
_exptl_crystal_colour_modifier light
_exptl_crystal_colour_primary blue
_exptl_crystal_density_diffrn 1.584
_exptl_crystal_description plate
_exptl_crystal_F_000 4068
_exptl_crystal_size_max 0.1
_exptl_crystal_size_mid 0.03
_exptl_crystal_size_min 0.01
_refine_diff_density_max 1.019
_refine_diff_density_min -1.111
_refine_diff_density_rms 0.182
_refine_ls_extinction_method none
_refine_ls_goodness_of_fit_ref 0.942
_refine_ls_hydrogen_treatment constr
_refine_ls_matrix_type full
_refine_ls_number_parameters 1040
_refine_ls_number_reflns 11143
_refine_ls_number_restraints 120
_refine_ls_restrained_S_all 0.936
_refine_ls_R_factor_all 0.1669
_refine_ls_R_factor_gt 0.0714
_refine_ls_shift/su_max 0.000
_refine_ls_shift/su_mean 0.000
_refine_ls_structure_factor_coef Fsqd
_refine_ls_weighting_details
;
 w=1/[\s^2^(Fo^2^)]
 where P=(Fo^2^+2Fc^2^)/3
;
_refine_ls_weighting_scheme calc
_refine_ls_wR_factor_gt 0.1211
_refine_ls_wR_factor_ref 0.1580
_reflns_Friedel_coverage 0.000
_reflns_number_gt 5805
_reflns_number_total 11143
_reflns_threshold_expression 'I > 2\s(I)'
_cod_data_source_file c7dt00635g2.cif
_cod_data_source_block 6a
_cod_original_cell_volume 8525(3)
_cod_database_code 7043776
_publcif_datablock.id {55c95537-95f3-4aa7-a2ed-5d4f1180b7e2}

_shelxl_version_number 2013-2
_shelx_space_group_comment
;
The symmetry employed for this shelxl refinement is uniquely defined
by the following loop, which should always be used as a source of
symmetry information in preference to the above space-group names.
They are only intended as comments.
;
_olex2_refinement_description
;
1. Fixed Uiso
 At 1.2 times of:
  All C(H) groups, All C(H,H) groups
 At 1.5 times of:
  All C(H,H,H) groups
2. Uiso/Uaniso restraints and constraints
Uanis(C33) \\sim Ueq: with sigma of 0.001 and sigma for terminal atoms of 0.001
Uanis(C44) \\sim Ueq: with sigma of 0.001 and sigma for terminal atoms of 0.001
Uanis(C43) \\sim Ueq: with sigma of 0.001 and sigma for terminal atoms of 0.001
Uanis(C71) \\sim Ueq: with sigma of 0.001 and sigma for terminal atoms of 0.001
Uanis(C13) \\sim Ueq: with sigma of 0.001 and sigma for terminal atoms of 0.001
Uanis(N1) \\sim Ueq: with sigma of 0.001 and sigma for terminal atoms of 0.001
Uanis(N15) \\sim Ueq: with sigma of 0.001 and sigma for terminal atoms of 0.001
Uanis(N16) \\sim Ueq: with sigma of 0.001 and sigma for terminal atoms of 0.001
Uanis(C20) \\sim Ueq: with sigma of 0.001 and sigma for terminal atoms of 0.001
Uanis(C29) \\sim Ueq: with sigma of 0.001 and sigma for terminal atoms of 0.001
Uanis(C28) \\sim Ueq: with sigma of 0.001 and sigma for terminal atoms of 0.001
Uanis(C45) \\sim Ueq: with sigma of 0.001 and sigma for terminal atoms of 0.001
Uanis(C73) \\sim Ueq: with sigma of 0.001 and sigma for terminal atoms of 0.001
Uanis(C12) \\sim Ueq: with sigma of 0.001 and sigma for terminal atoms of 0.001
Uanis(C57) \\sim Ueq: with sigma of 0.001 and sigma for terminal atoms of 0.001
Uanis(N17) \\sim Ueq: with sigma of 0.001 and sigma for terminal atoms of 0.001
Uanis(C56) \\sim Ueq: with sigma of 0.001 and sigma for terminal atoms of 0.001
Uanis(C2) \\sim Ueq: with sigma of 0.001 and sigma for terminal atoms of 0.001
Uanis(C16) \\sim Ueq: with sigma of 0.001 and sigma for terminal atoms of 0.001
Uanis(N12) \\sim Ueq: with sigma of 0.001 and sigma for terminal atoms of 0.001
3.a Secondary CH2 refined with riding coordinates:
 C108(H10A,H10B), C2AA(H2AA,H2AB), C91(H91A,H91B), C166(H16D,H16E)
3.b Aromatic/amide H refined with riding coordinates:
 C36(H36), C3(H3), C66(H66), C76(H76), C9(H9), C8(H8), C45(H45), C19(H19),
 C37(H37), C75(H75), C33(H33), C24(H24), C71(H71), C10(H10), C79(H79), C29(H29),
  C14(H14), C48(H48), C7(H7), C67(H67), C43(H43), C69(H69), C68(H68), C53(H53),
 C58(H58), C40(H40), C63(H63), C78(H78), C77(H77)
3.c Idealised Me refined as rotating group:
 C17(H17A,H17B,H17C), C1(H1A,H1B,H1C), C42(H42A,H42B,H42C), C5(H5A,H5B,H5C),
 C60(H60A,H60B,H60C), C16(H16A,H16B,H16C), C12(H12A,H12B,H12C), C21(H21A,H21B,
 H21C), C31(H31A,H31B,H31C), C65(H65A,H65B,H65C), C50(H50A,H50B,H50C), C26(H26A,
 H26B,H26C), C27(H27A,H27B,H27C), C22(H22A,H22B,H22C), C38(H38A,H38B,H38C),
 C51(H51A,H51B,H51C), C55(H55A,H55B,H55C), C61(H61A,H61B,H61C), C56(H56A,H56B,
 H56C), C73(H73A,H73B,H73C), C46(H46A,H46B,H46C), C72(H72A,H72B,H72C)
;
_olex2_submission_special_instructions 'No special instructions were received'
_publcif_funding_html
;
;

loop_
_space_group_symop_operation_xyz
'x, y, z'
'-x, y+1/2, -z+1/2'
'-x, -y, -z'
'x, -y-1/2, z-1/2'

loop_
_atom_site_label
_atom_site_type_symbol
_atom_site_fract_x
_atom_site_fract_y
_atom_site_fract_z
_atom_site_U_iso_or_equiv
_atom_site_adp_type
_atom_site_occupancy
_atom_site_site_symmetry_order
_atom_site_calc_flag
_atom_site_refinement_flags_posn
_atom_site_refinement_flags_adp
La2 La 0.32422(6) 0.43690(2) 0.34156(6) 0.0215(3) Uani 1 1 d . .
La4 La 0.73264(6) 0.46421(2) 0.73430(6) 0.0208(3) Uani 1 1 d . .
La3 La 0.71337(6) 0.35350(3) 0.73106(6) 0.0263(3) Uani 1 1 d . .
La1 La 0.31202(6) 0.33197(3) 0.37436(6) 0.0247(3) Uani 1 1 d . .
N16 N 0.8585(8) 0.4199(3) 0.7328(8) 0.029(3) Uani 1 1 d . U
O4 O 0.6682(6) 0.4117(2) 0.6570(6) 0.019(2) Uani 1 1 d . .
N20 N 0.6630(7) 0.4275(4) 0.8624(8) 0.024(3) Uani 1 1 d . .
O3 O 0.3579(6) 0.3899(2) 0.4515(7) 0.023(3) Uani 1 1 d . .
O1 O 0.2424(6) 0.3836(2) 0.2879(6) 0.022(3) Uani 1 1 d . .
O5 O 0.6150(6) 0.5023(3) 0.6586(6) 0.030(3) Uani 1 1 d . .
N15 N 0.8589(8) 0.3830(3) 0.7420(9) 0.034(4) Uani 1 1 d . U
N12 N 0.7129(8) 0.3480(3) 0.5520(8) 0.024(3) Uani 1 1 d . U
N2 N 0.1766(7) 0.3441(3) 0.1740(8) 0.021(3) Uani 1 1 d . .
N18 N 0.7753(7) 0.5262(3) 0.5668(8) 0.027(3) Uani 1 1 d . .
N9 N 0.1786(9) 0.3080(4) 0.4166(9) 0.040(4) Uani 1 1 d . .
N17 N 0.7841(7) 0.4892(3) 0.5846(8) 0.022(3) Uani 1 1 d . U
C36 C 0.5200(10) 0.4206(4) 0.6364(10) 0.025(4) Uani 1 1 d . .
H36 H 0.5240 0.4349 0.6910 0.030 Uiso 1 1 calc R .
N10 N 0.2067(9) 0.3281(3) 0.4920(10) 0.036(4) Uani 1 1 d . .
C17 C 0.5890(10) 0.2767(5) 0.4181(12) 0.054(6) Uani 1 1 d . .
H17A H 0.5902 0.3031 0.4112 0.081 Uiso 1 1 calc GR .
H17B H 0.6103 0.2652 0.3649 0.081 Uiso 1 1 calc GR .
H17C H 0.6245 0.2696 0.4748 0.081 Uiso 1 1 calc GR .
N1 N 0.2283(8) 0.3168(3) 0.2141(8) 0.028(3) Uani 1 1 d . U
O6 O 0.5628(6) 0.3290(3) 0.7220(7) 0.035(3) Uani 1 1 d . .
N19 N 0.6660(8) 0.3899(3) 0.8637(9) 0.027(3) Uani 1 1 d . .
N7 N 0.4358(9) 0.2886(3) 0.4106(9) 0.031(4) Uani 1 1 d . .
N3 N 0.1637(8) 0.4866(3) 0.0798(8) 0.025(3) Uani 1 1 d . .
N4 N 0.1718(8) 0.5225(3) 0.1071(8) 0.021(3) Uani 1 1 d . .
N5 N 0.4270(7) 0.3985(3) 0.2558(7) 0.025(3) Uani 1 1 d . .
N11 N 0.6579(8) 0.3700(3) 0.4950(8) 0.023(3) Uani 1 1 d . .
C3 C 0.1352(10) 0.2944(5) 0.1022(11) 0.035(5) Uani 1 1 d . .
H3 H 0.1051 0.2773 0.0622 0.042 Uiso 1 1 calc R .
C23 C 0.1077(11) 0.2906(5) 0.4332(14) 0.043(5) Uani 1 1 d . .
C1 C 0.2410(11) 0.2511(4) 0.1998(12) 0.052(5) Uani 1 1 d . .
H1A H 0.1983 0.2361 0.2245 0.077 Uiso 1 1 calc GR .
H1B H 0.2884 0.2551 0.2479 0.077 Uiso 1 1 calc GR .
H1C H 0.2611 0.2387 0.1472 0.077 Uiso 1 1 calc GR .
C42 C 0.8454(12) 0.3151(5) 0.5421(12) 0.061(6) Uani 1 1 d . .
H42A H 0.8886 0.3309 0.5745 0.091 Uiso 1 1 calc GR .
H42B H 0.8692 0.3020 0.4930 0.091 Uiso 1 1 calc GR .
H42C H 0.8260 0.2978 0.5858 0.091 Uiso 1 1 calc GR .
N8 N 0.3625(9) 0.2699(3) 0.4202(8) 0.033(4) Uani 1 1 d . .
C5 C 0.0583(10) 0.3536(4) 0.0456(11) 0.046(5) Uani 1 1 d . .
H5A H 0.0887 0.3723 0.0150 0.068 Uiso 1 1 calc GR .
H5B H 0.0196 0.3653 0.0838 0.068 Uiso 1 1 calc GR .
H5C H 0.0262 0.3383 -0.0010 0.068 Uiso 1 1 calc GR .
C32 C 0.4360(10) 0.3952(4) 0.5031(10) 0.020(4) Uani 1 1 d . .
C6 C 0.1979(10) 0.3824(4) 0.1975(10) 0.022(4) Uani 1 1 d . .
C60 C 0.8142(11) 0.5707(4) 0.4510(11) 0.047(5) Uani 1 1 d . .
H60A H 0.7639 0.5744 0.4066 0.071 Uiso 1 1 calc GR .
H60B H 0.8647 0.5734 0.4197 0.071 Uiso 1 1 calc GR .
H60C H 0.8153 0.5887 0.5006 0.071 Uiso 1 1 calc GR .
C66 C 0.7177(13) 0.5953(6) 0.1499(14) 0.067(7) Uani 1 1 d . .
H66 H 0.7618 0.6125 0.1477 0.081 Uiso 1 1 calc R .
C59 C 0.8123(11) 0.5341(5) 0.4903(12) 0.038(5) Uani 1 1 d . .
C16 C 0.1289(10) 0.5821(4) 0.0390(10) 0.033(4) Uani 1 1 d . U
H16A H 0.1833 0.5927 0.0291 0.050 Uiso 1 1 calc GR .
H16B H 0.1138 0.5898 0.0991 0.050 Uiso 1 1 calc GR .
H16C H 0.0855 0.5903 -0.0099 0.050 Uiso 1 1 calc GR .
C76 C 1.1028(13) 0.6578(5) 0.7805(15) 0.061(6) Uani 1 1 d . .
H76 H 1.1061 0.6821 0.8029 0.073 Uiso 1 1 calc R .
N14 N 0.7819(9) 0.3031(3) 0.8258(10) 0.035(4) Uani 1 1 d . .
C12 C 0.0945(10) 0.4476(4) -0.0476(10) 0.036(5) Uani 1 1 d . U
H12A H 0.0609 0.4339 -0.0076 0.054 Uiso 1 1 calc GR .
H12B H 0.1459 0.4341 -0.0555 0.054 Uiso 1 1 calc GR .
H12C H 0.0615 0.4513 -0.1080 0.054 Uiso 1 1 calc GR .
C21 C 0.3156(11) 0.2078(4) 0.4502(11) 0.048(5) Uani 1 1 d . .
H21A H 0.2624 0.2198 0.4586 0.072 Uiso 1 1 calc GR .
H21B H 0.3335 0.1925 0.5041 0.072 Uiso 1 1 calc GR .
H21C H 0.3076 0.1926 0.3947 0.072 Uiso 1 1 calc GR .
C9 C 0.1199(10) 0.4054(4) 0.2009(9) 0.023(4) Uani 1 1 d . .
H9 H 0.0702 0.3946 0.2182 0.027 Uiso 1 1 calc R .
C31 C 0.4545(10) 0.3060(4) 0.1819(10) 0.037(5) Uani 1 1 d . .
H31A H 0.4502 0.2947 0.2420 0.055 Uiso 1 1 calc GR .
H31B H 0.5078 0.2988 0.1602 0.055 Uiso 1 1 calc GR .
H31C H 0.4073 0.2980 0.1374 0.055 Uiso 1 1 calc GR .
C65 C 0.6435(10) 0.4790(4) 0.9690(11) 0.037(5) Uani 1 1 d . .
H65A H 0.6368 0.4934 0.9121 0.055 Uiso 1 1 calc GR .
H65B H 0.6948 0.4866 1.0078 0.055 Uiso 1 1 calc GR .
H65C H 0.5946 0.4828 1.0025 0.055 Uiso 1 1 calc GR .
N6 N 0.4180(7) 0.3606(3) 0.2652(8) 0.022(3) Uani 1 1 d . .
C35 C 0.5930(11) 0.4052(4) 0.6074(10) 0.024(4) Uani 1 1 d . .
C50 C 0.8673(12) 0.2849(5) 0.9645(12) 0.056(6) Uani 1 1 d . .
H50A H 0.8602 0.3107 0.9778 0.083 Uiso 1 1 calc GR .
H50B H 0.9271 0.2797 0.9618 0.083 Uiso 1 1 calc GR .
H50C H 0.8469 0.2702 1.0132 0.083 Uiso 1 1 calc GR .
C57 C 0.8241(10) 0.4744(4) 0.5176(10) 0.027(4) Uani 1 1 d . U
C34 C 0.5851(9) 0.3852(4) 0.5284(10) 0.021(4) Uani 1 1 d . .
C8 C 0.2472(9) 0.4303(5) 0.0986(10) 0.028(4) Uani 1 1 d . .
H8 H 0.2759 0.4376 0.0483 0.034 Uiso 1 1 calc R .
C26 C 0.1684(11) 0.3439(4) 0.6447(12) 0.052(6) Uani 1 1 d . .
H26A H 0.2239 0.3556 0.6510 0.078 Uiso 1 1 calc GR .
H26B H 0.1660 0.3266 0.6954 0.078 Uiso 1 1 calc GR .
H26C H 0.1246 0.3624 0.6470 0.078 Uiso 1 1 calc GR .
C28 C 0.4614(9) 0.4058(4) 0.1780(9) 0.020(4) Uani 1 1 d . U
C45 C 0.4795(10) 0.5146(4) 0.5815(10) 0.028(4) Uani 1 1 d . U
H45 H 0.4636 0.5246 0.6369 0.034 Uiso 1 1 calc R .
C19 C 0.4679(11) 0.2319(4) 0.4432(10) 0.035(5) Uani 1 1 d . .
H19 H 0.4992 0.2103 0.4570 0.042 Uiso 1 1 calc R .
C37 C 0.4412(10) 0.4149(4) 0.5842(11) 0.025(4) Uani 1 1 d . .
H37 H 0.3915 0.4245 0.6047 0.029 Uiso 1 1 calc R .
C75 C 1.0463(11) 0.6490(6) 0.7041(12) 0.051(6) Uani 1 1 d . .
H75 H 1.0095 0.6668 0.6744 0.061 Uiso 1 1 calc R .
C27 C 0.4796(10) 0.4448(4) 0.1506(11) 0.039(5) Uani 1 1 d . .
H27A H 0.4543 0.4617 0.1911 0.058 Uiso 1 1 calc GR .
H27B H 0.4556 0.4490 0.0864 0.058 Uiso 1 1 calc GR .
H27C H 0.5407 0.4486 0.1565 0.058 Uiso 1 1 calc GR .
C22 C 0.0613(11) 0.2644(5) 0.3649(13) 0.063(6) Uani 1 1 d . .
H22A H 0.0748 0.2699 0.3026 0.094 Uiso 1 1 calc GR .
H22B H 0.0004 0.2669 0.3664 0.094 Uiso 1 1 calc GR .
H22C H 0.0785 0.2395 0.3813 0.094 Uiso 1 1 calc GR .
C44 C 0.5591(9) 0.5010(4) 0.5802(9) 0.017(4) Uani 1 1 d . U
C41 C 0.7706(10) 0.3383(4) 0.4997(11) 0.027(4) Uani 1 1 d . .
C33 C 0.5068(9) 0.3801(4) 0.4735(10) 0.021(4) Uani 1 1 d . U
H33 H 0.5032 0.3667 0.4176 0.025 Uiso 1 1 calc R .
C24 C 0.0910(11) 0.3008(5) 0.5208(14) 0.047(6) Uani 1 1 d . .
H24 H 0.0448 0.2931 0.5512 0.056 Uiso 1 1 calc R .
C108 C 0.5328(11) 0.3005(5) 0.6565(13) 0.052(5) Uani 1 1 d . .
H10A H 0.5387 0.3084 0.5927 0.062 Uiso 1 1 calc R .
H10B H 0.5660 0.2780 0.6697 0.062 Uiso 1 1 calc R .
C71 C 0.7338(14) 0.5627(6) 0.1927(13) 0.062(6) Uani 1 1 d . U
H71 H 0.7894 0.5581 0.2212 0.075 Uiso 1 1 calc R .
C13 C 0.1178(10) 0.4840(4) -0.0042(11) 0.030(4) Uani 1 1 d . U
C11 C 0.1956(10) 0.4577(4) 0.1461(11) 0.028(4) Uani 1 1 d . .
C38 C 0.6417(10) 0.3962(4) 0.3346(10) 0.034(5) Uani 1 1 d . .
H38A H 0.6354 0.4208 0.3582 0.051 Uiso 1 1 calc GR .
H38B H 0.5860 0.3860 0.3141 0.051 Uiso 1 1 calc GR .
H38C H 0.6749 0.3971 0.2823 0.051 Uiso 1 1 calc GR .
C10 C 0.1197(9) 0.4398(4) 0.1807(9) 0.021(4) Uani 1 1 d . .
H10 H 0.0712 0.4539 0.1877 0.025 Uiso 1 1 calc R .
C25 C 0.1544(12) 0.3244(5) 0.5553(13) 0.039(5) Uani 1 1 d . .
C2 C 0.2032(11) 0.2870(5) 0.1687(11) 0.035(4) Uani 1 1 d . U
C2AA C 0.4906(11) 0.3429(4) 0.7617(12) 0.044(5) Uani 1 1 d . .
H2AA H 0.4881 0.3697 0.7568 0.053 Uiso 1 1 calc R .
H2AB H 0.4935 0.3360 0.8276 0.053 Uiso 1 1 calc R .
C79 C 1.0957(13) 0.5862(5) 0.7191(12) 0.050(5) Uani 1 1 d . .
H79 H 1.0921 0.5615 0.7000 0.059 Uiso 1 1 calc R .
N13 N 0.7389(9) 0.2876(4) 0.7445(9) 0.042(4) Uani 1 1 d . .
C29 C 0.4799(9) 0.3734(4) 0.1364(10) 0.024(4) Uani 1 1 d . U
H29 H 0.5062 0.3703 0.0819 0.029 Uiso 1 1 calc R .
C64 C 0.6499(10) 0.4397(4) 0.9455(10) 0.030(4) Uani 1 1 d . .
C14 C 0.1001(10) 0.5185(4) -0.0350(11) 0.036(5) Uani 1 1 d . .
H14 H 0.0706 0.5256 -0.0926 0.043 Uiso 1 1 calc R .
C4 C 0.1198(11) 0.3308(5) 0.1050(13) 0.040(5) Uani 1 1 d . .
C48 C 0.8039(11) 0.2430(5) 0.8291(12) 0.041(5) Uani 1 1 d . .
H48 H 0.8226 0.2195 0.8491 0.049 Uiso 1 1 calc R .
C7 C 0.2519(10) 0.3960(4) 0.1278(10) 0.030(4) Uani 1 1 d . .
H7 H 0.2903 0.3799 0.1040 0.036 Uiso 1 1 calc R .
C67 C 0.6368(14) 0.6033(5) 0.1095(14) 0.058(6) Uani 1 1 d . .
H67 H 0.6246 0.6254 0.0773 0.070 Uiso 1 1 calc R .
C43 C 0.5779(9) 0.4862(4) 0.4976(9) 0.022(4) Uani 1 1 d . U
H43 H 0.6324 0.4761 0.4952 0.027 Uiso 1 1 calc R .
C62 C 0.6569(9) 0.3800(5) 0.9524(11) 0.029(4) Uani 1 1 d . .
C15 C 0.1350(10) 0.5413(4) 0.0368(11) 0.027(4) Uani 1 1 d . .
C18 C 0.5017(11) 0.2647(5) 0.4232(11) 0.033(5) Uani 1 1 d . .
C51 C 0.9639(11) 0.3330(5) 0.7644(12) 0.056(6) Uani 1 1 d . .
H51A H 0.9131 0.3178 0.7552 0.084 Uiso 1 1 calc GR .
H51B H 0.9918 0.3296 0.8274 0.084 Uiso 1 1 calc GR .
H51C H 1.0024 0.3259 0.7201 0.084 Uiso 1 1 calc GR .
C91 C 0.4138(11) 0.3256(5) 0.7057(12) 0.047(5) Uani 1 1 d . .
H91A H 0.3706 0.3190 0.7461 0.056 Uiso 1 1 calc R .
H91B H 0.3884 0.3424 0.6571 0.056 Uiso 1 1 calc R .
C30 C 0.4519(9) 0.3468(4) 0.1915(10) 0.021(4) Uani 1 1 d . .
C49 C 0.8188(11) 0.2759(5) 0.8752(12) 0.037(5) Uani 1 1 d . .
C39 C 0.6863(12) 0.3727(4) 0.4100(11) 0.034(5) Uani 1 1 d . .
C20 C 0.3804(11) 0.2352(5) 0.4401(11) 0.031(4) Uani 1 1 d . U
C55 C 0.9651(10) 0.4697(4) 0.7270(10) 0.040(5) Uani 1 1 d . .
H55A H 0.9217 0.4821 0.6853 0.060 Uiso 1 1 calc GR .
H55B H 1.0195 0.4716 0.7027 0.060 Uiso 1 1 calc GR .
H55C H 0.9693 0.4809 0.7883 0.060 Uiso 1 1 calc GR .
C69 C 0.5922(14) 0.5446(6) 0.1597(14) 0.064(7) Uani 1 1 d . .
H69 H 0.5479 0.5276 0.1629 0.076 Uiso 1 1 calc R .
C68 C 0.5749(12) 0.5781(6) 0.1178(13) 0.053(6) Uani 1 1 d . .
H68 H 0.5183 0.5837 0.0941 0.064 Uiso 1 1 calc R .
C74 C 1.0448(12) 0.6134(7) 0.6720(12) 0.053(6) Uani 1 1 d . .
C61 C 0.6563(11) 0.3406(4) 0.9763(11) 0.043(5) Uani 1 1 d . .
H61A H 0.6258 0.3270 0.9250 0.064 Uiso 1 1 calc GR .
H61B H 0.6283 0.3372 1.0319 0.064 Uiso 1 1 calc GR .
H61C H 0.7144 0.3316 0.9878 0.064 Uiso 1 1 calc GR .
C54 C 0.9417(10) 0.4299(5) 0.7345(10) 0.031(4) Uani 1 1 d . .
C47 C 0.7561(11) 0.2524(5) 0.7481(11) 0.033(5) Uani 1 1 d . .
C56 C 0.8397(10) 0.4348(4) 0.5123(11) 0.041(5) Uani 1 1 d . U
H56A H 0.7967 0.4217 0.5415 0.061 Uiso 1 1 calc GR .
H56B H 0.8956 0.4292 0.5443 0.061 Uiso 1 1 calc GR .
H56C H 0.8370 0.4275 0.4474 0.061 Uiso 1 1 calc GR .
C52 C 0.9397(11) 0.3723(5) 0.7500(11) 0.035(5) Uani 1 1 d . .
C53 C 0.9905(12) 0.4011(5) 0.7452(11) 0.040(5) Uani 1 1 d . .
H53 H 1.0503 0.4008 0.7489 0.048 Uiso 1 1 calc R .
C58 C 0.8428(11) 0.5017(4) 0.4562(11) 0.040(5) Uani 1 1 d . .
H58 H 0.8703 0.4989 0.4025 0.047 Uiso 1 1 calc R .
C40 C 0.7582(10) 0.3525(4) 0.4133(11) 0.035(5) Uani 1 1 d . .
H40 H 0.7924 0.3491 0.3651 0.042 Uiso 1 1 calc R .
C166 C 0.4466(12) 0.2942(6) 0.6663(14) 0.067(7) Uani 1 1 d . .
H16D H 0.4146 0.2891 0.6053 0.081 Uiso 1 1 calc R .
H16E H 0.4414 0.2729 0.7067 0.081 Uiso 1 1 calc R .
C63 C 0.6455(9) 0.4096(4) 1.0041(10) 0.023(4) Uani 1 1 d . .
H63 H 0.6364 0.4100 1.0672 0.028 Uiso 1 1 calc R .
C73 C 0.9834(16) 0.6028(6) 0.5907(16) 0.115(9) Uani 1 1 d . U
H73A H 0.9275 0.6123 0.5986 0.172 Uiso 1 1 calc GR .
H73B H 0.9808 0.5762 0.5860 0.172 Uiso 1 1 calc GR .
H73C H 1.0018 0.6128 0.5342 0.172 Uiso 1 1 calc GR .
C78 C 1.1512(13) 0.5972(6) 0.7946(13) 0.053(6) Uani 1 1 d . .
H78 H 1.1881 0.5798 0.8261 0.064 Uiso 1 1 calc R .
C77 C 1.1541(14) 0.6315(6) 0.8239(15) 0.070(7) Uani 1 1 d . .
H77 H 1.1926 0.6379 0.8761 0.084 Uiso 1 1 calc R .
C46 C 0.7155(12) 0.2265(4) 0.6728(12) 0.055(6) Uani 1 1 d . .
H46A H 0.7350 0.2327 0.6136 0.082 Uiso 1 1 calc GR .
H46B H 0.6540 0.2288 0.6676 0.082 Uiso 1 1 calc GR .
H46C H 0.7318 0.2014 0.6891 0.082 Uiso 1 1 calc GR .
O2 O 0.2446(6) 0.4738(3) 0.2181(6) 0.025(3) Uani 1 1 d . .
C70 C 0.6731(15) 0.5359(7) 0.1967(14) 0.070(7) Uani 1 1 d . .
C72 C 0.6984(14) 0.5018(6) 0.2450(16) 0.099(8) Uani 1 1 d . .
H72A H 0.7026 0.5057 0.3118 0.149 Uiso 1 1 calc GR .
H72B H 0.7532 0.4940 0.2283 0.149 Uiso 1 1 calc GR .
H72C H 0.6562 0.4830 0.2269 0.149 Uiso 1 1 calc GR .

loop_
_atom_site_aniso_label
_atom_site_aniso_U_11
_atom_site_aniso_U_22
_atom_site_aniso_U_33
_atom_site_aniso_U_23
_atom_site_aniso_U_13
_atom_site_aniso_U_12
La2 0.0204(6) 0.0219(6) 0.0205(5) -0.0001(5) -0.0049(5) 0.0021(5)
La4 0.0204(6) 0.0208(6) 0.0196(5) 0.0011(4) -0.0039(4) 0.0025(5)
La3 0.0278(6) 0.0253(6) 0.0240(6) -0.0019(5) -0.0039(5) 0.0037(5)
La1 0.0225(6) 0.0217(6) 0.0286(6) 0.0018(5) -0.0015(5) 0.0012(5)
N16 0.029(4) 0.029(4) 0.029(3) -0.0003(10) 0.0033(11) 0.0003(10)
O4 0.022(7) 0.013(6) 0.020(6) 0.003(5) -0.008(5) -0.002(5)
N20 0.011(8) 0.046(10) 0.016(8) 0.000(7) 0.005(6) -0.001(7)
O3 0.015(6) 0.023(7) 0.031(7) -0.005(5) -0.002(6) -0.004(5)
O1 0.030(7) 0.006(6) 0.028(7) 0.006(5) -0.005(6) 0.003(5)
O5 0.023(7) 0.046(8) 0.020(6) 0.003(5) 0.005(6) -0.009(6)
N15 0.034(4) 0.034(4) 0.034(4) -0.0002(10) 0.0035(11) 0.0000(10)
N12 0.023(3) 0.023(3) 0.024(3) -0.0003(10) 0.0024(11) 0.0005(10)
N2 0.012(7) 0.016(8) 0.031(8) -0.007(6) -0.012(7) 0.003(6)
N18 0.021(8) 0.033(9) 0.024(8) 0.004(6) -0.010(7) -0.009(7)
N9 0.040(10) 0.045(11) 0.037(10) 0.020(8) 0.015(8) 0.004(8)
N17 0.022(3) 0.021(3) 0.022(3) -0.0003(10) 0.0026(11) 0.0002(10)
C36 0.039(12) 0.016(10) 0.019(9) 0.005(7) -0.007(9) 0.002(9)
N10 0.063(11) 0.013(9) 0.036(9) 0.001(7) 0.021(9) 0.012(8)
C17 0.024(12) 0.079(16) 0.055(13) -0.007(11) -0.010(10) 0.011(11)
N1 0.028(4) 0.028(4) 0.028(3) -0.0001(10) 0.0033(11) 0.0004(10)
O6 0.024(7) 0.042(8) 0.037(7) -0.013(6) -0.003(6) 0.001(6)
N19 0.027(9) 0.015(9) 0.037(9) -0.005(7) 0.000(7) -0.001(7)
N7 0.034(10) 0.019(9) 0.038(9) -0.009(7) 0.002(8) -0.002(8)
N3 0.044(10) 0.013(9) 0.015(7) -0.001(6) -0.014(7) 0.007(7)
N4 0.029(9) 0.011(8) 0.023(8) 0.005(6) -0.007(7) 0.009(6)
N5 0.024(8) 0.036(10) 0.015(7) -0.013(6) 0.003(6) -0.008(7)
N11 0.026(9) 0.018(8) 0.023(8) -0.003(6) -0.005(7) -0.003(6)
C3 0.034(12) 0.033(13) 0.037(11) -0.005(9) -0.004(9) -0.014(9)
C23 0.025(12) 0.027(13) 0.076(16) 0.027(11) 0.008(12) -0.004(9)
C1 0.052(14) 0.028(12) 0.069(14) -0.020(10) -0.017(11) 0.005(10)
C42 0.073(16) 0.067(15) 0.041(12) -0.005(10) 0.001(12) 0.043(12)
N8 0.043(10) 0.020(9) 0.033(9) 0.011(7) -0.004(8) 0.011(8)
C5 0.041(12) 0.034(12) 0.052(12) -0.013(10) -0.032(10) -0.010(10)
C32 0.024(11) 0.017(10) 0.018(9) 0.000(7) 0.004(8) -0.004(8)
C6 0.019(10) 0.036(12) 0.009(9) 0.005(8) -0.002(8) -0.001(9)
C60 0.050(14) 0.036(13) 0.054(13) 0.004(10) 0.003(11) 0.004(10)
C66 0.045(16) 0.084(19) 0.074(16) -0.021(14) 0.010(13) -0.016(13)
C59 0.041(12) 0.021(12) 0.050(12) 0.008(10) -0.004(10) -0.013(9)
C16 0.033(4) 0.033(4) 0.033(4) 0.0001(10) 0.0036(12) 0.0000(10)
C76 0.067(17) 0.047(15) 0.075(17) 0.020(12) 0.037(15) -0.019(13)
N14 0.038(10) 0.013(9) 0.052(10) -0.002(8) -0.006(9) -0.005(7)
C12 0.036(5) 0.036(5) 0.036(5) 0.0000(10) 0.0038(12) 0.0000(10)
C21 0.067(15) 0.029(12) 0.045(12) 0.022(9) -0.005(11) -0.014(10)
C9 0.023(11) 0.033(12) 0.013(8) -0.010(8) 0.004(8) -0.015(9)
C31 0.045(13) 0.037(12) 0.027(10) 0.000(8) 0.001(9) 0.018(9)
C65 0.028(11) 0.037(13) 0.045(12) 0.005(9) 0.001(9) 0.004(9)
N6 0.022(8) 0.017(9) 0.025(8) -0.005(6) -0.008(6) 0.012(6)
C35 0.037(12) 0.013(10) 0.020(9) 0.001(8) -0.004(9) -0.007(9)
C50 0.052(14) 0.052(14) 0.060(14) 0.000(11) -0.002(12) 0.003(11)
C57 0.027(4) 0.027(4) 0.027(4) -0.0002(10) 0.0032(12) -0.0003(10)
C34 0.015(10) 0.025(11) 0.021(10) -0.006(8) -0.002(8) 0.004(8)
C8 0.022(10) 0.045(13) 0.015(9) -0.011(9) -0.004(8) 0.015(9)
C26 0.063(15) 0.030(12) 0.071(15) 0.010(10) 0.041(13) 0.004(10)
C28 0.020(4) 0.020(4) 0.020(4) -0.0003(10) 0.0022(11) 0.0002(10)
C45 0.029(4) 0.028(4) 0.028(4) 0.0001(10) 0.0034(12) -0.0003(10)
C19 0.049(13) 0.021(11) 0.032(11) -0.004(8) -0.006(10) 0.010(9)
C37 0.021(11) 0.011(10) 0.043(11) 0.000(8) 0.010(9) 0.006(8)
C75 0.028(12) 0.085(18) 0.034(12) 0.017(12) -0.016(10) -0.011(12)
C27 0.043(12) 0.018(11) 0.055(12) 0.008(9) 0.004(10) -0.001(9)
C22 0.032(13) 0.054(15) 0.097(17) 0.017(13) -0.009(13) -0.002(11)
C44 0.018(4) 0.017(4) 0.018(4) 0.0002(10) 0.0020(11) -0.0001(10)
C41 0.028(11) 0.025(11) 0.028(10) -0.009(8) 0.000(9) 0.012(8)
C33 0.021(4) 0.021(4) 0.021(4) 0.0000(10) 0.0022(11) -0.0002(10)
C24 0.018(12) 0.056(15) 0.069(15) 0.028(12) 0.016(12) 0.018(11)
C108 0.045(14) 0.038(13) 0.069(14) -0.021(11) -0.009(12) 0.000(10)
C71 0.062(6) 0.062(6) 0.062(6) 0.0001(10) 0.0074(13) -0.0001(10)
C13 0.031(4) 0.030(4) 0.030(4) -0.0003(10) 0.0035(12) -0.0001(10)
C11 0.028(11) 0.009(10) 0.045(12) 0.002(8) 0.000(10) -0.003(8)
C38 0.040(12) 0.043(12) 0.020(10) 0.009(8) 0.007(9) 0.014(9)
C10 0.014(9) 0.022(11) 0.023(9) -0.003(8) -0.012(8) 0.003(8)
C25 0.041(13) 0.033(13) 0.047(13) 0.013(10) 0.021(12) 0.005(10)
C2 0.035(5) 0.035(5) 0.035(5) -0.0003(10) 0.0040(12) -0.0001(10)
C2AA 0.047(14) 0.027(12) 0.059(13) 0.001(9) 0.010(12) 0.000(10)
C79 0.056(15) 0.060(15) 0.031(12) 0.000(11) 0.001(11) 0.007(12)
N13 0.037(10) 0.047(11) 0.042(10) 0.008(8) 0.001(8) -0.005(9)
C29 0.024(4) 0.024(4) 0.024(4) -0.0002(10) 0.0031(11) 0.0000(10)
C64 0.049(13) 0.025(12) 0.016(9) 0.000(8) 0.001(9) -0.008(9)
C14 0.023(11) 0.048(13) 0.036(11) -0.002(9) 0.001(9) -0.020(9)
C4 0.031(12) 0.026(12) 0.060(13) 0.005(10) -0.008(10) 0.000(10)
C48 0.042(13) 0.027(13) 0.054(13) -0.002(10) 0.003(11) 0.013(10)
C7 0.021(11) 0.033(12) 0.032(11) -0.016(9) -0.014(9) 0.014(9)
C67 0.065(17) 0.041(15) 0.071(16) 0.011(11) 0.020(14) -0.001(13)
C43 0.022(4) 0.022(4) 0.022(4) 0.0000(10) 0.0024(11) 0.0003(10)
C62 0.008(10) 0.053(14) 0.026(11) 0.000(10) 0.000(8) -0.001(9)
C15 0.022(10) 0.022(11) 0.036(11) -0.011(9) -0.003(9) 0.004(8)
C18 0.033(12) 0.030(12) 0.037(11) -0.001(9) 0.004(10) 0.003(10)
C51 0.044(13) 0.063(16) 0.054(13) -0.015(11) -0.021(10) -0.001(11)
C91 0.041(13) 0.031(13) 0.065(14) -0.010(10) -0.006(11) -0.015(10)
C30 0.022(10) 0.018(10) 0.024(9) -0.004(8) 0.003(8) -0.001(8)
C49 0.038(12) 0.042(14) 0.030(11) 0.012(10) 0.003(10) 0.005(10)
C39 0.051(13) 0.022(11) 0.031(11) -0.003(8) 0.011(10) -0.003(10)
C20 0.031(4) 0.031(4) 0.031(4) 0.0000(10) 0.0034(12) 0.0002(10)
C55 0.028(11) 0.062(15) 0.029(10) 0.008(9) 0.000(9) 0.003(10)
C69 0.054(17) 0.067(18) 0.072(16) -0.036(13) 0.019(14) 0.011(13)
C68 0.040(14) 0.061(17) 0.053(14) -0.042(12) -0.018(11) 0.017(13)
C74 0.028(12) 0.11(2) 0.024(12) -0.011(13) 0.000(10) -0.026(13)
C61 0.051(13) 0.026(12) 0.051(12) 0.008(9) 0.007(11) -0.010(9)
C54 0.021(11) 0.051(14) 0.019(10) -0.007(9) -0.011(8) -0.002(10)
C47 0.036(12) 0.025(12) 0.037(12) 0.004(9) 0.001(10) 0.009(9)
C56 0.041(5) 0.041(5) 0.041(5) -0.0003(10) 0.0051(12) 0.0000(10)
C52 0.027(12) 0.028(12) 0.050(12) 0.005(9) 0.008(10) 0.000(9)
C53 0.046(13) 0.029(13) 0.049(12) -0.008(10) 0.015(11) 0.005(11)
C58 0.052(13) 0.030(12) 0.038(11) 0.004(9) 0.009(10) 0.006(10)
C40 0.030(11) 0.045(13) 0.026(11) -0.013(9) -0.010(9) 0.013(10)
C166 0.041(15) 0.082(19) 0.074(16) -0.023(13) -0.012(12) -0.023(13)
C63 0.027(10) 0.027(11) 0.017(9) 0.001(9) 0.009(8) 0.004(8)
C73 0.115(9) 0.115(9) 0.115(9) 0.0000(10) 0.0140(15) -0.0001(10)
C78 0.059(16) 0.058(17) 0.047(14) 0.002(12) 0.025(13) 0.005(12)
C77 0.079(19) 0.055(17) 0.073(17) 0.027(14) 0.003(14) -0.003(15)
C46 0.070(16) 0.033(13) 0.057(14) -0.005(10) -0.011(12) 0.015(11)
O2 0.025(7) 0.027(7) 0.019(6) -0.004(5) -0.013(5) 0.008(5)
C70 0.058(17) 0.09(2) 0.056(15) 0.004(13) -0.007(13) -0.021(16)
C72 0.069(19) 0.12(2) 0.11(2) 0.018(18) -0.016(16) -0.004(17)

loop_
_atom_type_symbol
_atom_type_description
_atom_type_scat_dispersion_real
_atom_type_scat_dispersion_imag
_atom_type_scat_source
C C 0.0033 0.0016 'International Tables Vol C Tables 4.2.6.8 and 6.1.1.4'
H H 0.0000 0.0000 'International Tables Vol C Tables 4.2.6.8 and 6.1.1.4'
La La -0.2871 2.4523 'International Tables Vol C Tables 4.2.6.8 and 6.1.1.4'
N N 0.0061 0.0033 'International Tables Vol C Tables 4.2.6.8 and 6.1.1.4'
O O 0.0106 0.0060 'International Tables Vol C Tables 4.2.6.8 and 6.1.1.4'

loop_
_geom_angle_atom_site_label_1
_geom_angle_atom_site_label_2
_geom_angle_atom_site_label_3
_geom_angle
_geom_angle_site_symmetry_1
_geom_angle_site_symmetry_3
La4 La2 La1 161.93(3) 3_666 .
O3 La2 La4 154.4(2) . 3_666
O3 La2 La1 37.5(2) . .
O3 La2 O1 72.5(3) . .
O3 La2 O5 127.7(3) . 3_666
O3 La2 N18 97.9(3) . 3_666
O3 La2 N5 79.8(3) . .
O3 La2 C44 102.3(3) . 3_666
O3 La2 O2 160.6(3) . .
O1 La2 La4 124.5(2) . 3_666
O1 La2 La1 37.7(2) . .
O1 La2 O5 159.6(3) . 3_666
O1 La2 N18 104.5(3) . 3_666
O1 La2 N5 75.7(3) . .
O1 La2 C44 174.2(3) . 3_666
O1 La2 O2 89.9(3) . .
O5 La2 La4 38.6(2) 3_666 3_666
O5 La2 La1 159.1(2) 3_666 .
O5 La2 N18 77.7(3) 3_666 3_666
O5 La2 N5 103.0(3) 3_666 .
O5 La2 C44 25.4(3) 3_666 3_666
O5 La2 O2 70.5(3) 3_666 .
N18 La2 La4 61.1(3) 3_666 3_666
N18 La2 La1 114.5(3) 3_666 .
N18 La2 N5 177.6(4) 3_666 .
N18 La2 C44 78.5(4) 3_666 3_666
N5 La2 La4 120.9(3) . 3_666
N5 La2 La1 64.1(3) . .
N5 La2 C44 101.2(4) . 3_666
C44 La2 La4 61.3(3) 3_666 3_666
C44 La2 La1 136.6(3) 3_666 .
O2 La2 La4 36.6(2) . 3_666
O2 La2 La1 127.0(2) . .
O2 La2 N18 78.1(3) . 3_666
O2 La2 N5 104.3(3) . .
O2 La2 C44 95.6(4) . 3_666
La2 La4 La3 156.56(3) 3_666 .
N16 La4 La2 138.0(3) . 3_666
N16 La4 La3 55.2(3) . .
N16 La4 N20 94.4(4) . .
N16 La4 N17 83.8(4) . .
N16 La4 N4 76.0(4) . 3_666
O4 La4 La2 123.2(2) . 3_666
O4 La4 La3 33.5(2) . .
O4 La4 N16 77.2(4) . .
O4 La4 N20 74.3(3) . .
O4 La4 O5 89.3(3) . .
O4 La4 N17 93.0(3) . .
O4 La4 N4 136.4(3) . 3_666
N20 La4 La2 125.0(3) . 3_666
N20 La4 La3 57.6(3) . .
N20 La4 N4 74.1(4) . 3_666
O5 La4 La2 37.7(2) . 3_666
O5 La4 La3 120.3(2) . .
O5 La4 N16 153.4(3) . .
O5 La4 N20 103.9(3) . .
O5 La4 N17 74.1(3) . .
O5 La4 N4 127.2(3) . 3_666
N17 La4 La2 60.9(3) . 3_666
N17 La4 La3 112.1(3) . .
N17 La4 N20 167.2(4) . .
N17 La4 N4 117.4(4) . 3_666
N4 La4 La2 99.5(3) 3_666 3_666
N4 La4 La3 103.2(3) 3_666 .
O2 La4 La2 38.1(2) 3_666 3_666
O2 La4 La3 163.7(2) 3_666 .
O2 La4 N16 120.7(4) 3_666 .
O2 La4 O4 160.2(3) 3_666 .
O2 La4 N20 110.0(4) 3_666 .
O2 La4 O5 70.9(3) 3_666 .
O2 La4 N17 81.6(3) 3_666 .
O2 La4 N4 61.5(3) 3_666 3_666
O4 La3 La4 32.5(2) . .
O4 La3 N15 82.7(4) . .
O4 La3 N12 70.4(3) . .
O4 La3 O6 93.5(3) . .
O4 La3 N19 77.2(4) . .
O4 La3 N14 167.7(4) . .
O4 La3 C35 24.5(3) . .
N15 La3 La4 60.5(3) . .
N15 La3 N12 89.4(4) . .
N15 La3 O6 175.4(4) . .
N15 La3 C35 105.6(4) . .
N12 La3 La4 94.6(3) . .
N12 La3 C35 62.8(4) . .
O6 La3 La4 115.0(2) . .
O6 La3 N12 91.8(3) . .
O6 La3 C35 71.1(4) . .
N19 La3 La4 59.7(3) . .
N19 La3 N15 94.6(4) . .
N19 La3 N12 146.6(4) . .
N19 La3 O6 82.0(4) . .
N19 La3 C35 84.3(4) . .
N14 La3 La4 135.3(3) . .
N14 La3 N15 86.9(4) . .
N14 La3 N12 116.4(4) . .
N14 La3 O6 96.5(4) . .
N14 La3 N19 97.0(4) . .
N14 La3 C35 167.2(4) . .
C35 La3 La4 55.9(3) . .
N13 La3 La4 165.8(3) . .
N13 La3 O4 157.9(4) . .
N13 La3 N15 105.9(4) . .
N13 La3 N12 89.0(4) . .
N13 La3 O6 78.6(4) . .
N13 La3 N19 121.3(4) . .
N13 La3 N14 33.2(4) . .
N13 La3 C35 136.9(4) . .
O3 La1 La2 35.7(2) . .
O3 La1 N10 85.7(4) . .
O3 La1 N1 133.0(4) . .
O3 La1 N7 105.4(4) . .
O3 La1 N8 126.8(4) . .
O3 La1 N6 76.0(3) . .
O1 La1 La2 37.0(2) . .
O1 La1 O3 70.1(3) . .
O1 La1 N10 95.3(4) . .
O1 La1 N1 63.7(4) . .
O1 La1 N7 151.5(3) . .
O1 La1 N8 162.8(4) . .
O1 La1 N6 70.8(3) . .
N9 La1 La2 116.4(3) . .
N9 La1 O3 114.4(4) . .
N9 La1 O1 93.0(4) . .
N9 La1 N10 31.4(4) . .
N9 La1 N1 77.3(4) . .
N9 La1 N7 113.5(4) . .
N9 La1 N8 82.3(4) . .
N9 La1 N6 157.2(4) . .
N10 La1 La2 100.6(3) . .
N10 La1 N1 106.4(4) . .
N10 La1 N6 159.9(4) . .
N1 La1 La2 97.4(3) . .
N1 La1 N6 81.0(4) . .
N7 La1 La2 126.7(3) . .
N7 La1 N10 112.6(4) . .
N7 La1 N1 110.7(4) . .
N7 La1 N6 80.8(4) . .
N8 La1 La2 157.4(3) . .
N8 La1 N10 89.3(4) . .
N8 La1 N1 99.2(4) . .
N8 La1 N7 31.8(4) . .
N8 La1 N6 108.3(4) . .
N6 La1 La2 59.5(2) . .
N15 N16 La4 128.3(9) . .
N15 N16 C54 105.8(13) . .
C54 N16 La4 125.4(11) . .
La4 O4 La3 114.0(4) . .
C35 O4 La4 134.3(9) . .
C35 O4 La3 105.9(8) . .
N19 N20 La4 120.1(8) . .
C64 N20 La4 126.4(10) . .
C64 N20 N19 109.5(12) . .
La2 O3 La1 106.8(4) . .
C32 O3 La2 112.2(8) . .
C32 O3 La1 124.2(8) . .
La2 O1 La1 105.4(4) . .
C6 O1 La2 120.9(8) . .
C6 O1 La1 126.3(8) . .
La2 O5 La4 103.7(4) 3_666 .
C44 O5 La2 104.6(8) . 3_666
C44 O5 La4 137.1(9) . .
N16 N15 La3 115.1(9) . .
C52 N15 La3 137.7(11) . .
C52 N15 N16 107.1(13) . .
N11 N12 La3 118.3(8) . .
C41 N12 La3 133.0(11) . .
C41 N12 N11 104.3(11) . .
N1 N2 C6 118.9(12) . .
C4 N2 N1 111.1(13) . .
C4 N2 C6 128.9(14) . .
N17 N18 La2 118.2(8) . 3_666
C59 N18 La2 132.0(11) . 3_666
C59 N18 N17 108.7(12) . .
N10 N9 La1 78.2(9) . .
C23 N9 La1 171.8(13) . .
C23 N9 N10 108.4(14) . .
N18 N17 La4 118.1(8) . .
C57 N17 La4 134.0(10) . .
C57 N17 N18 107.8(11) . .
C35 C36 H36 120.2 . .
C37 C36 H36 120.2 . .
C37 C36 C35 119.7(14) . .
N9 N10 La1 70.4(8) . .
C25 N10 La1 176.6(12) . .
C25 N10 N9 109.6(15) . .
H17A C17 H17B 109.5 . .
H17A C17 H17C 109.5 . .
H17B C17 H17C 109.5 . .
C18 C17 H17A 109.5 . .
C18 C17 H17B 109.5 . .
C18 C17 H17C 109.5 . .
N2 N1 La1 116.0(9) . .
C2 N1 La1 135.9(11) . .
C2 N1 N2 105.3(14) . .
C108 O6 La3 121.3(9) . .
C2AA O6 La3 130.1(9) . .
C2AA O6 C108 107.6(12) . .
N20 N19 La3 121.9(9) . .
C62 N19 La3 130.9(11) . .
C62 N19 N20 105.8(12) . .
N8 N7 La1 71.7(8) . .
C18 N7 La1 175.8(11) . .
C18 N7 N8 108.4(13) . .
N4 N3 C11 119.0(12) . .
C13 N3 N4 110.5(12) . .
C13 N3 C11 130.1(13) . .
N3 N4 La4 116.8(8) . 3_666
C15 N4 La4 137.6(11) . 3_666
C15 N4 N3 105.1(12) . .
N6 N5 La2 114.5(7) . .
C28 N5 La2 129.9(10) . .
C28 N5 N6 109.7(11) . .
N12 N11 C34 120.3(11) . .
C39 N11 N12 109.0(12) . .
C39 N11 C34 130.7(13) . .
C2 C3 H3 126.2 . .
C4 C3 H3 126.2 . .
C4 C3 C2 107.6(16) . .
N9 C23 C22 122.7(18) . .
N9 C23 C24 107.2(17) . .
C24 C23 C22 130.1(17) . .
H1A C1 H1B 109.5 . .
H1A C1 H1C 109.5 . .
H1B C1 H1C 109.5 . .
C2 C1 H1A 109.5 . .
C2 C1 H1B 109.5 . .
C2 C1 H1C 109.5 . .
H42A C42 H42B 109.5 . .
H42A C42 H42C 109.5 . .
H42B C42 H42C 109.5 . .
C41 C42 H42A 109.5 . .
C41 C42 H42B 109.5 . .
C41 C42 H42C 109.5 . .
N7 N8 La1 76.5(8) . .
C20 N8 La1 173.0(12) . .
C20 N8 N7 109.7(13) . .
H5A C5 H5B 109.5 . .
H5A C5 H5C 109.5 . .
H5B C5 H5C 109.5 . .
C4 C5 H5A 109.5 . .
C4 C5 H5B 109.5 . .
C4 C5 H5C 109.5 . .
C37 C32 O3 119.6(13) . .
C33 C32 O3 119.4(13) . .
C33 C32 C37 121.0(15) . .
O1 C6 N2 108.8(11) . .
O1 C6 C9 105.8(11) . .
O1 C6 C7 110.8(12) . .
N2 C6 C9 112.0(12) . .
N2 C6 C7 107.3(12) . .
C7 C6 C9 112.2(13) . .
H60A C60 H60B 109.5 . .
H60A C60 H60C 109.5 . .
H60B C60 H60C 109.5 . .
C59 C60 H60A 109.5 . .
C59 C60 H60B 109.5 . .
C59 C60 H60C 109.5 . .
C71 C66 H66 120.2 . .
C71 C66 C67 120(2) . .
C67 C66 H66 120.2 . .
N18 C59 C60 123.4(15) . .
N18 C59 C58 108.4(14) . .
C58 C59 C60 128.1(16) . .
H16A C16 H16B 109.5 . .
H16A C16 H16C 109.5 . .
H16B C16 H16C 109.5 . .
C15 C16 H16A 109.5 . .
C15 C16 H16B 109.5 . .
C15 C16 H16C 109.5 . .
C75 C76 H76 120.0 . .
C77 C76 H76 120.0 . .
C77 C76 C75 120(2) . .
N13 N14 La3 72.4(9) . .
C49 N14 La3 179.1(12) . .
C49 N14 N13 106.8(14) . .
H12A C12 H12B 109.5 . .
H12A C12 H12C 109.5 . .
H12B C12 H12C 109.5 . .
C13 C12 H12A 109.5 . .
C13 C12 H12B 109.5 . .
C13 C12 H12C 109.5 . .
H21A C21 H21B 109.5 . .
H21A C21 H21C 109.5 . .
H21B C21 H21C 109.5 . .
C20 C21 H21A 109.5 . .
C20 C21 H21B 109.5 . .
C20 C21 H21C 109.5 . .
C6 C9 H9 119.4 . .
C10 C9 C6 121.3(14) . .
C10 C9 H9 119.4 . .
H31A C31 H31B 109.5 . .
H31A C31 H31C 109.5 . .
H31B C31 H31C 109.5 . .
C30 C31 H31A 109.5 . .
C30 C31 H31B 109.5 . .
C30 C31 H31C 109.5 . .
H65A C65 H65B 109.5 . .
H65A C65 H65C 109.5 . .
H65B C65 H65C 109.5 . .
C64 C65 H65A 109.5 . .
C64 C65 H65B 109.5 . .
C64 C65 H65C 109.5 . .
N5 N6 La1 121.7(8) . .
C30 N6 La1 131.5(10) . .
C30 N6 N5 103.8(11) . .
O4 C35 La3 49.5(7) . .
O4 C35 C36 118.9(13) . .
O4 C35 C34 122.5(14) . .
C36 C35 La3 123.2(9) . .
C34 C35 La3 98.5(10) . .
C34 C35 C36 118.5(15) . .
H50A C50 H50B 109.5 . .
H50A C50 H50C 109.5 . .
H50B C50 H50C 109.5 . .
C49 C50 H50A 109.5 . .
C49 C50 H50B 109.5 . .
C49 C50 H50C 109.5 . .
N17 C57 C56 122.2(13) . .
N17 C57 C58 109.3(13) . .
C58 C57 C56 128.4(14) . .
C35 C34 N11 120.3(14) . .
C35 C34 C33 122.5(14) . .
C33 C34 N11 117.1(13) . .
C11 C8 H8 120.1 . .
C7 C8 H8 120.1 . .
C7 C8 C11 119.7(14) . .
H26A C26 H26B 109.5 . .
H26A C26 H26C 109.5 . .
H26B C26 H26C 109.5 . .
C25 C26 H26A 109.5 . .
C25 C26 H26B 109.5 . .
C25 C26 H26C 109.5 . .
N5 C28 C27 121.3(13) . .
N5 C28 C29 109.1(13) . .
C29 C28 C27 129.5(13) . .
C44 C45 H45 119.9 . .
C44 C45 C43 120.2(14) . 3_666
C43 C45 H45 119.9 3_666 .
C18 C19 H19 125.2 . .
C18 C19 C20 109.6(15) . .
C20 C19 H19 125.2 . .
C36 C37 H37 120.0 . .
C32 C37 C36 120.0(14) . .
C32 C37 H37 120.0 . .
C76 C75 H75 120.8 . .
C76 C75 C74 118.3(19) . .
C74 C75 H75 120.8 . .
C28 C27 H27A 109.5 . .
C28 C27 H27B 109.5 . .
C28 C27 H27C 109.5 . .
H27A C27 H27B 109.5 . .
H27A C27 H27C 109.5 . .
H27B C27 H27C 109.5 . .
C23 C22 H22A 109.5 . .
C23 C22 H22B 109.5 . .
C23 C22 H22C 109.5 . .
H22A C22 H22B 109.5 . .
H22A C22 H22C 109.5 . .
H22B C22 H22C 109.5 . .
O5 C44 La2 50.0(6) . 3_666
O5 C44 C45 119.3(13) . .
O5 C44 C43 123.7(13) . .
C45 C44 La2 104.1(10) . 3_666
C45 C44 C43 117.0(14) . .
C43 C44 La2 115.4(9) . 3_666
N12 C41 C42 118.8(14) . .
N12 C41 C40 113.7(15) . .
C40 C41 C42 127.4(14) . .
C32 C33 C34 118.2(14) . .
C32 C33 H33 120.9 . .
C34 C33 H33 120.9 . .
C23 C24 H24 126.5 . .
C25 C24 C23 106.9(15) . .
C25 C24 H24 126.5 . .
O6 C108 H10A 110.3 . .
O6 C108 H10B 110.3 . .
H10A C108 H10B 108.5 . .
C166 C108 O6 107.3(14) . .
C166 C108 H10A 110.3 . .
C166 C108 H10B 110.3 . .
C66 C71 H71 118.3 . .
C66 C71 C70 123(2) . .
C70 C71 H71 118.3 . .
N3 C13 C12 121.6(14) . .
N3 C13 C14 107.3(14) . .
C14 C13 C12 131.1(16) . .
N3 C11 C8 109.9(12) . .
N3 C11 C10 107.7(13) . .
C10 C11 C8 111.1(12) . .
O2 C11 N3 108.2(12) . .
O2 C11 C8 110.2(13) . .
O2 C11 C10 109.8(12) . .
H38A C38 H38B 109.5 . .
H38A C38 H38C 109.5 . .
H38B C38 H38C 109.5 . .
C39 C38 H38A 109.5 . .
C39 C38 H38B 109.5 . .
C39 C38 H38C 109.5 . .
C9 C10 C11 121.3(14) . .
C9 C10 H10 119.4 . .
C11 C10 H10 119.4 . .
N10 C25 C26 121.5(18) . .
N10 C25 C24 107.9(17) . .
C24 C25 C26 130.6(17) . .
N1 C2 C3 110.4(15) . .
N1 C2 C1 119.7(16) . .
C3 C2 C1 129.5(16) . .
O6 C2AA H2AA 110.7 . .
O6 C2AA H2AB 110.7 . .
O6 C2AA C91 105.4(13) . .
H2AA C2AA H2AB 108.8 . .
C91 C2AA H2AA 110.7 . .
C91 C2AA H2AB 110.7 . .
C74 C79 H79 121.5 . .
C78 C79 H79 121.5 . .
C78 C79 C74 117(2) . .
N14 N13 La3 74.3(9) . .
C47 N13 La3 176.5(11) . .
C47 N13 N14 106.4(14) . .
C28 C29 H29 127.6 . .
C30 C29 C28 104.8(13) . .
C30 C29 H29 127.6 . .
N20 C64 C65 124.0(14) . .
N20 C64 C63 108.1(13) . .
C63 C64 C65 127.9(14) . .
C13 C14 H14 127.4 . .
C13 C14 C15 105.2(16) . .
C15 C14 H14 127.4 . .
N2 C4 C3 105.6(15) . .
N2 C4 C5 124.1(16) . .
C3 C4 C5 130.2(17) . .
C49 C48 H48 128.0 . .
C47 C48 H48 128.0 . .
C47 C48 C49 104.1(16) . .
C6 C7 H7 119.3 . .
C8 C7 C6 121.4(14) . .
C8 C7 H7 119.3 . .
C66 C67 H67 121.1 . .
C68 C67 C66 118(2) . .
C68 C67 H67 121.1 . .
C45 C43 C44 122.8(14) 3_666 .
C45 C43 H43 118.6 3_666 .
C44 C43 H43 118.6 . .
N19 C62 C61 119.0(15) . .
C63 C62 N19 110.5(14) . .
C63 C62 C61 130.5(15) . .
N4 C15 C16 122.1(15) . .
N4 C15 C14 111.7(15) . .
C14 C15 C16 126.2(16) . .
N7 C18 C17 121.4(16) . .
N7 C18 C19 106.2(15) . .
C19 C18 C17 132.4(17) . .
H51A C51 H51B 109.5 . .
H51A C51 H51C 109.5 . .
H51B C51 H51C 109.5 . .
C52 C51 H51A 109.5 . .
C52 C51 H51B 109.5 . .
C52 C51 H51C 109.5 . .
C2AA C91 H91A 110.9 . .
C2AA C91 H91B 110.9 . .
H91A C91 H91B 109.0 . .
C166 C91 C2AA 104.1(15) . .
C166 C91 H91A 110.9 . .
C166 C91 H91B 110.9 . .
N6 C30 C31 117.7(12) . .
N6 C30 C29 112.6(13) . .
C29 C30 C31 129.8(13) . .
N14 C49 C50 117.5(17) . .
N14 C49 C48 110.7(17) . .
C48 C49 C50 131.8(17) . .
N11 C39 C38 121.4(14) . .
C40 C39 N11 107.3(15) . .
C40 C39 C38 131.3(15) . .
N8 C20 C21 123.1(16) . .
N8 C20 C19 106.0(14) . .
C19 C20 C21 130.8(17) . .
H55A C55 H55B 109.5 . .
H55A C55 H55C 109.5 . .
H55B C55 H55C 109.5 . .
C54 C55 H55A 109.5 . .
C54 C55 H55B 109.5 . .
C54 C55 H55C 109.5 . .
C68 C69 H69 119.8 . .
C70 C69 H69 119.8 . .
C70 C69 C68 120(2) . .
C67 C68 C69 122(2) . .
C67 C68 H68 119.0 . .
C69 C68 H68 119.0 . .
C75 C74 C79 121.2(18) . .
C75 C74 C73 120(2) . .
C79 C74 C73 119(2) . .
C62 C61 H61A 109.5 . .
C62 C61 H61B 109.5 . .
C62 C61 H61C 109.5 . .
H61A C61 H61B 109.5 . .
H61A C61 H61C 109.5 . .
H61B C61 H61C 109.5 . .
N16 C54 C55 120.2(15) . .
C53 C54 N16 110.0(16) . .
C53 C54 C55 129.7(16) . .
N13 C47 C48 111.8(16) . .
N13 C47 C46 120.7(16) . .
C48 C47 C46 127.1(17) . .
C57 C56 H56A 109.5 . .
C57 C56 H56B 109.5 . .
C57 C56 H56C 109.5 . .
H56A C56 H56B 109.5 . .
H56A C56 H56C 109.5 . .
H56B C56 H56C 109.5 . .
N15 C52 C51 121.5(15) . .
N15 C52 C53 110.2(16) . .
C53 C52 C51 128.3(16) . .
C54 C53 C52 106.8(18) . .
C54 C53 H53 126.6 . .
C52 C53 H53 126.6 . .
C59 C58 C57 105.8(14) . .
C59 C58 H58 127.1 . .
C57 C58 H58 127.1 . .
C41 C40 C39 105.7(14) . .
C41 C40 H40 127.2 . .
C39 C40 H40 127.2 . .
C108 C166 H16D 110.0 . .
C108 C166 H16E 110.0 . .
C91 C166 C108 108.5(16) . .
C91 C166 H16D 110.0 . .
C91 C166 H16E 110.0 . .
H16D C166 H16E 108.4 . .
C64 C63 H63 126.9 . .
C62 C63 C64 106.1(13) . .
C62 C63 H63 126.9 . .
C74 C73 H73A 109.5 . .
C74 C73 H73B 109.5 . .
C74 C73 H73C 109.5 . .
H73A C73 H73B 109.5 . .
H73A C73 H73C 109.5 . .
H73B C73 H73C 109.5 . .
C79 C78 H78 119.1 . .
C77 C78 C79 122(2) . .
C77 C78 H78 119.1 . .
C76 C77 H77 119.2 . .
C78 C77 C76 122(2) . .
C78 C77 H77 119.2 . .
C47 C46 H46A 109.5 . .
C47 C46 H46B 109.5 . .
C47 C46 H46C 109.5 . .
H46A C46 H46B 109.5 . .
H46A C46 H46C 109.5 . .
H46B C46 H46C 109.5 . .
La4 O2 La2 105.3(4) 3_666 .
C11 O2 La2 121.2(9) . .
C11 O2 La4 133.3(9) . 3_666
C71 C70 C72 118(2) . .
C69 C70 C71 116(2) . .
C69 C70 C72 125(2) . .
C70 C72 H72A 109.5 . .
C70 C72 H72B 109.5 . .
C70 C72 H72C 109.5 . .
H72A C72 H72B 109.5 . .
H72A C72 H72C 109.5 . .
H72B C72 H72C 109.5 . .

loop_
_geom_bond_atom_site_label_1
_geom_bond_atom_site_label_2
_geom_bond_distance
_geom_bond_site_symmetry_2
La2 La4 3.8821(14) 3_666
La2 La1 3.9016(14) .
La2 O3 2.379(10) .
La2 O1 2.434(9) .
La2 O5 2.441(10) 3_666
La2 N18 2.584(12) 3_666
La2 N5 2.600(11) .
La2 C44 3.083(14) 3_666
La2 O2 2.481(10) .
La4 La2 3.8822(14) 3_666
La4 La3 4.0885(15) .
La4 N16 2.594(12) .
La4 O4 2.407(9) .
La4 N20 2.657(11) .
La4 O5 2.495(10) .
La4 N17 2.594(11) .
La4 N4 2.661(13) 3_666
La4 O2 2.402(10) 3_666
La3 O4 2.469(9) .
La3 N15 2.555(13) .
La3 N12 2.621(11) .
La3 O6 2.559(10) .
La3 N19 2.543(12) .
La3 N14 2.489(14) .
La3 C35 3.120(16) .
La3 N13 2.465(15) .
La1 O3 2.480(9) .
La1 O1 2.472(9) .
La1 N9 2.453(13) .
La1 N10 2.549(13) .
La1 N1 2.611(13) .
La1 N7 2.548(14) .
La1 N8 2.489(12) .
La1 N6 2.678(12) .
N16 N15 1.363(15) .
N16 C54 1.377(18) .
O4 C35 1.347(17) .
N20 N19 1.387(15) .
N20 C64 1.334(16) .
O3 C32 1.392(17) .
O1 C6 1.422(16) .
O5 La2 2.441(10) 3_666
O5 C44 1.365(16) .
N15 C52 1.340(19) .
N12 N11 1.396(16) .
N12 C41 1.314(16) .
N2 N1 1.385(16) .
N2 C6 1.479(18) .
N2 C4 1.36(2) .
N18 La2 2.584(12) 3_666
N18 N17 1.389(15) .
N18 C59 1.356(17) .
N9 N10 1.357(17) .
N9 C23 1.349(19) .
N17 C57 1.347(16) .
C36 H36 0.9500 .
C36 C35 1.41(2) .
C36 C37 1.41(2) .
N10 C25 1.324(17) .
C17 H17A 0.9800 .
C17 H17B 0.9800 .
C17 H17C 0.9800 .
C17 C18 1.47(2) .
N1 C2 1.321(19) .
O6 C108 1.460(18) .
O6 C2AA 1.445(16) .
N19 C62 1.369(18) .
N7 N8 1.380(16) .
N7 C18 1.366(19) .
N3 N4 1.382(14) .
N3 C13 1.355(19) .
N3 C11 1.485(18) .
N4 La4 2.661(12) 3_666
N4 C15 1.315(18) .
N5 N6 1.409(15) .
N5 C28 1.348(15) .
N11 C34 1.427(17) .
N11 C39 1.375(17) .
C3 H3 0.9500 .
C3 C2 1.39(2) .
C3 C4 1.36(2) .
C23 C22 1.52(2) .
C23 C24 1.39(2) .
C1 H1A 0.9800 .
C1 H1B 0.9800 .
C1 H1C 0.9800 .
C1 C2 1.50(2) .
C42 H42A 0.9800 .
C42 H42B 0.9800 .
C42 H42C 0.9800 .
C42 C41 1.54(2) .
N8 C20 1.334(18) .
C5 H5A 0.9800 .
C5 H5B 0.9800 .
C5 H5C 0.9800 .
C5 C4 1.49(2) .
C32 C37 1.383(19) .
C32 C33 1.375(18) .
C6 C9 1.51(2) .
C6 C7 1.497(19) .
C60 H60A 0.9800 .
C60 H60B 0.9800 .
C60 H60C 0.9800 .
C60 C59 1.47(2) .
C66 H66 0.9500 .
C66 C71 1.36(2) .
C66 C67 1.39(3) .
C59 C58 1.40(2) .
C16 H16A 0.9800 .
C16 H16B 0.9800 .
C16 H16C 0.9800 .
C16 C15 1.508(19) .
C76 H76 0.9500 .
C76 C75 1.39(3) .
C76 C77 1.37(3) .
N14 N13 1.417(18) .
N14 C49 1.330(19) .
C12 H12A 0.9800 .
C12 H12B 0.9800 .
C12 H12C 0.9800 .
C12 C13 1.507(19) .
C21 H21A 0.9800 .
C21 H21B 0.9800 .
C21 H21C 0.9800 .
C21 C20 1.47(2) .
C9 H9 0.9500 .
C9 C10 1.298(17) .
C31 H31A 0.9800 .
C31 H31B 0.9800 .
C31 H31C 0.9800 .
C31 C30 1.508(19) .
C65 H65A 0.9800 .
C65 H65B 0.9800 .
C65 H65C 0.9800 .
C65 C64 1.491(19) .
N6 C30 1.360(16) .
C35 C34 1.361(19) .
C50 H50A 0.9800 .
C50 H50B 0.9800 .
C50 H50C 0.9800 .
C50 C49 1.47(2) .
C57 C56 1.482(19) .
C57 C58 1.403(19) .
C34 C33 1.42(2) .
C8 H8 0.9500 .
C8 C11 1.522(19) .
C8 C7 1.333(19) .
C26 H26A 0.9800 .
C26 H26B 0.9800 .
C26 H26C 0.9800 .
C26 C25 1.48(2) .
C28 C27 1.527(18) .
C28 C29 1.387(18) .
C45 H45 0.9500 .
C45 C44 1.370(19) .
C45 C43 1.38(2) 3_666
C19 H19 0.9500 .
C19 C18 1.37(2) .
C19 C20 1.40(2) .
C37 H37 0.9500 .
C75 H75 0.9500 .
C75 C74 1.39(2) .
C27 H27A 0.9800 .
C27 H27B 0.9800 .
C27 H27C 0.9800 .
C22 H22A 0.9800 .
C22 H22B 0.9800 .
C22 H22C 0.9800 .
C44 La2 3.083(14) 3_666
C44 C43 1.388(17) .
C41 C40 1.36(2) .
C33 H33 0.9500 .
C24 H24 0.9500 .
C24 C25 1.38(2) .
C108 H10A 0.9900 .
C108 H10B 0.9900 .
C108 C166 1.42(2) .
C71 H71 0.9500 .
C71 C70 1.39(3) .
C13 C14 1.37(2) .
C11 C10 1.521(19) .
C11 O2 1.367(17) .
C38 H38A 0.9800 .
C38 H38B 0.9800 .
C38 H38C 0.9800 .
C38 C39 1.51(2) .
C10 H10 0.9500 .
C2AA H2AA 0.9900 .
C2AA H2AB 0.9900 .
C2AA C91 1.53(2) .
C79 H79 0.9500 .
C79 C74 1.41(3) .
C79 C78 1.39(2) .
N13 C47 1.325(18) .
C29 H29 0.9500 .
C29 C30 1.377(18) .
C64 C63 1.410(18) .
C14 H14 0.9500 .
C14 C15 1.40(2) .
C48 H48 0.9500 .
C48 C49 1.39(2) .
C48 C47 1.37(2) .
C7 H7 0.9500 .
C67 H67 0.9500 .
C67 C68 1.37(2) .
C43 C45 1.38(2) 3_666
C43 H43 0.9500 .
C62 C61 1.49(2) .
C62 C63 1.350(19) .
C51 H51A 0.9800 .
C51 H51B 0.9800 .
C51 H51C 0.9800 .
C51 C52 1.51(2) .
C91 H91A 0.9900 .
C91 H91B 0.9900 .
C91 C166 1.42(2) .
C39 C40 1.36(2) .
C55 H55A 0.9800 .
C55 H55B 0.9800 .
C55 H55C 0.9800 .
C55 C54 1.52(2) .
C69 H69 0.9500 .
C69 C68 1.39(2) .
C69 C70 1.38(3) .
C68 H68 0.9500 .
C74 C73 1.50(3) .
C61 H61A 0.9800 .
C61 H61B 0.9800 .
C61 H61C 0.9800 .
C54 C53 1.31(2) .
C47 C46 1.54(2) .
C56 H56A 0.9800 .
C56 H56B 0.9800 .
C56 H56C 0.9800 .
C52 C53 1.34(2) .
C53 H53 0.9500 .
C58 H58 0.9500 .
C40 H40 0.9500 .
C166 H16D 0.9900 .
C166 H16E 0.9900 .
C63 H63 0.9500 .
C73 H73A 0.9800 .
C73 H73B 0.9800 .
C73 H73C 0.9800 .
C78 H78 0.9500 .
C78 C77 1.33(2) .
C77 H77 0.9500 .
C46 H46A 0.9800 .
C46 H46B 0.9800 .
C46 H46C 0.9800 .
O2 La4 2.402(10) 3_666
C70 C72 1.47(3) .
C72 H72A 0.9800 .
C72 H72B 0.9800 .
C72 H72C 0.9800 .

loop_
_geom_torsion_atom_site_label_1
_geom_torsion_atom_site_label_2
_geom_torsion_atom_site_label_3
_geom_torsion_atom_site_label_4
_geom_torsion
_geom_torsion_site_symmetry_1
_geom_torsion_site_symmetry_4
La2 O3 C32 C37 89.6(13) . .
La2 O3 C32 C33 -91.7(13) . .
La2 O1 C6 N2 162.9(7) . .
La2 O1 C6 C9 -76.7(12) . .
La2 O1 C6 C7 45.2(15) . .
La2 O5 C44 C45 -83.9(13) 3_666 .
La2 O5 C44 C43 96.5(13) 3_666 .
La2 N18 N17 La4 -15.6(12) 3_666 .
La2 N18 N17 C57 167.8(9) 3_666 .
La2 N18 C59 C60 12(2) 3_666 .
La2 N18 C59 C58 -165.5(11) 3_666 .
La2 N5 N6 La1 -4.8(12) . .
La2 N5 N6 C30 158.1(9) . .
La2 N5 C28 C27 30(2) . .
La2 N5 C28 C29 -153.7(10) . .
La2 C44 C43 C45 -121.9(13) 3_666 3_666
La4 N16 N15 La3 11.7(14) . .
La4 N16 N15 C52 -171.5(10) . .
La4 N16 C54 C55 -6.6(19) . .
La4 N16 C54 C53 171.8(10) . .
La4 O4 C35 La3 -150.4(12) . .
La4 O4 C35 C36 -39.8(18) . .
La4 O4 C35 C34 137.8(12) . .
La4 N20 N19 La3 -11.0(13) . .
La4 N20 N19 C62 156.9(9) . .
La4 N20 C64 C65 23(2) . .
La4 N20 C64 C63 -156.1(10) . .
La4 O5 C44 La2 -129.9(12) . 3_666
La4 O5 C44 C45 146.2(10) . .
La4 O5 C44 C43 -33(2) . .
La4 N17 C57 C56 8(2) . .
La4 N17 C57 C58 -175.1(11) . .
La4 N4 C15 C16 -11(2) 3_666 .
La4 N4 C15 C14 172.5(10) 3_666 .
La3 O4 C35 C36 110.6(12) . .
La3 O4 C35 C34 -71.8(15) . .
La3 N15 C52 C51 -6(3) . .
La3 N15 C52 C53 175.1(11) . .
La3 N12 N11 C34 -21.7(16) . .
La3 N12 N11 C39 159.2(9) . .
La3 N12 C41 C42 22(2) . .
La3 N12 C41 C40 -154.7(11) . .
La3 O6 C108 C166 -177.6(12) . .
La3 O6 C2AA C91 160.0(10) . .
La3 N19 C62 C61 -14(2) . .
La3 N19 C62 C63 168.5(10) . .
La3 N14 N13 C47 176.4(12) . .
La3 C35 C34 N11 -46.7(14) . .
La3 C35 C34 C33 136.9(13) . .
La1 O3 C32 C37 -139.4(11) . .
La1 O3 C32 C33 39.3(16) . .
La1 O1 C6 N2 17.4(15) . .
La1 O1 C6 C9 137.9(9) . .
La1 O1 C6 C7 -100.3(12) . .
La1 N9 N10 C25 -176.4(12) . .
La1 N1 C2 C3 157.7(10) . .
La1 N1 C2 C1 -15(2) . .
La1 N7 N8 C20 176.7(12) . .
La1 N6 C30 C31 -21(2) . .
La1 N6 C30 C29 159.5(10) . .
N16 N15 C52 C51 178.0(14) . .
N16 N15 C52 C53 -0.6(19) . .
N16 C54 C53 C52 0(2) . .
O4 C35 C34 N11 0(2) . .
O4 C35 C34 C33 -176.1(13) . .
N20 N19 C62 C61 179.2(13) . .
N20 N19 C62 C63 2.1(17) . .
N20 C64 C63 C62 0.3(18) . .
O3 C32 C37 C36 -179.5(12) . .
O3 C32 C33 C34 -178.5(12) . .
O1 C6 C9 C10 91.7(15) . .
O1 C6 C7 C8 -96.0(17) . .
O5 C44 C43 C45 -179.3(13) . 3_666
N15 N16 C54 C55 -179.1(12) . .
N15 N16 C54 C53 -0.7(17) . .
N15 C52 C53 C54 0(2) . .
N12 N11 C34 C35 54.6(19) . .
N12 N11 C34 C33 -128.8(14) . .
N12 N11 C39 C38 -177.3(14) . .
N12 N11 C39 C40 0.2(18) . .
N12 C41 C40 C39 0(2) . .
N2 N1 C2 C3 -1.6(17) . .
N2 N1 C2 C1 -174.7(13) . .
N2 C6 C9 C10 -149.9(13) . .
N2 C6 C7 C8 145.4(14) . .
N18 N17 C57 C56 -176.4(14) . .
N18 N17 C57 C58 0.8(17) . .
N18 C59 C58 C57 -1.6(19) . .
N9 N10 C25 C26 -178.8(15) . .
N9 N10 C25 C24 1(2) . .
N9 C23 C24 C25 -1(2) . .
N17 N18 C59 C60 179.4(15) . .
N17 N18 C59 C58 2.2(18) . .
N17 C57 C58 C59 0.5(19) . .
C36 C35 C34 N11 177.9(12) . .
C36 C35 C34 C33 1(2) . .
N10 N9 C23 C22 -177.4(16) . .
N10 N9 C23 C24 1.2(18) . .
N1 N2 C6 O1 -28.2(16) . .
N1 N2 C6 C9 -144.8(12) . .
N1 N2 C6 C7 91.6(14) . .
N1 N2 C4 C3 0.7(17) . .
N1 N2 C4 C5 -176.9(14) . .
O6 C108 C166 C91 23(2) . .
O6 C2AA C91 C166 21.9(19) . .
N19 N20 C64 C65 179.8(14) . .
N19 N20 C64 C63 1.0(17) . .
N19 C62 C63 C64 -1.5(18) . .
N7 N8 C20 C21 -177.0(14) . .
N7 N8 C20 C19 0.0(17) . .
N3 N4 C15 C16 179.1(12) . .
N3 N4 C15 C14 2.1(17) . .
N3 C13 C14 C15 -2.3(17) . .
N3 C11 C10 C9 146.5(13) . .
N3 C11 O2 La2 -174.4(7) . .
N3 C11 O2 La4 11.6(17) . 3_666
N4 N3 C13 C12 -175.9(12) . .
N4 N3 C13 C14 3.8(17) . .
N4 N3 C11 C8 -133.3(13) . .
N4 N3 C11 C10 105.7(14) . .
N4 N3 C11 O2 -12.9(17) . .
N5 N6 C30 C31 178.4(13) . .
N5 N6 C30 C29 -1.0(16) . .
N5 C28 C29 C30 2.2(17) . .
N11 N12 C41 C42 176.8(14) . .
N11 N12 C41 C40 0.5(18) . .
N11 C34 C33 C32 -178.5(12) . .
N11 C39 C40 C41 0.1(19) . .
C23 N9 N10 La1 175.1(13) . .
C23 N9 N10 C25 -1.3(18) . .
C23 C24 C25 N10 0(2) . .
C23 C24 C25 C26 179.5(18) . .
C42 C41 C40 C39 -176.3(17) . .
N8 N7 C18 C17 -179.4(14) . .
N8 N7 C18 C19 -1.8(17) . .
C6 N2 N1 La1 26.8(14) . .
C6 N2 N1 C2 -169.1(12) . .
C6 N2 C4 C3 169.0(13) . .
C6 N2 C4 C5 -9(3) . .
C6 C9 C10 C11 4(2) . .
C60 C59 C58 C57 -178.8(17) . .
C66 C71 C70 C69 -4(3) . .
C66 C71 C70 C72 180.0(19) . .
C66 C67 C68 C69 -4(3) . .
C59 N18 N17 La4 174.8(10) . .
C59 N18 N17 C57 -1.8(16) . .
C76 C75 C74 C79 4(3) . .
C76 C75 C74 C73 178.9(16) . .
N14 N13 C47 C48 3.4(19) . .
N14 N13 C47 C46 176.6(14) . .
C12 C13 C14 C15 177.3(15) . .
C9 C6 C7 C8 22(2) . .
C65 C64 C63 C62 -178.4(16) . .
N6 N5 C28 C27 -179.2(13) . .
N6 N5 C28 C29 -3.0(16) . .
C35 C36 C37 C32 -2(2) . .
C35 C34 C33 C32 -2(2) . .
C34 N11 C39 C38 4(3) . .
C34 N11 C39 C40 -178.8(14) . .
C8 C11 C10 C9 26.1(19) . .
C8 C11 O2 La2 -54.2(14) . .
C8 C11 O2 La4 131.8(11) . 3_666
C28 N5 N6 La1 -160.5(9) . .
C28 N5 N6 C30 2.4(15) . .
C28 C29 C30 C31 180.0(15) . .
C28 C29 C30 N6 -0.7(18) . .
C45 C44 C43 C45 1(2) . 3_666
C37 C36 C35 La3 -123.3(12) . .
C37 C36 C35 O4 178.4(12) . .
C37 C36 C35 C34 1(2) . .
C37 C32 C33 C34 0(2) . .
C75 C76 C77 C78 0(3) . .
C27 C28 C29 C30 178.0(15) . .
C22 C23 C24 C25 177.8(18) . .
C41 N12 N11 C34 178.7(12) . .
C41 N12 N11 C39 -0.4(16) . .
C33 C32 C37 C36 2(2) . .
C108 O6 C2AA C91 -8.7(17) . .
C71 C66 C67 C68 2(3) . .
C13 N3 N4 La4 -176.4(9) . 3_666
C13 N3 N4 C15 -3.6(16) . .
C13 N3 C11 C8 55(2) . .
C13 N3 C11 C10 -66.4(19) . .
C13 N3 C11 O2 175.0(14) . .
C13 C14 C15 N4 0.1(18) . .
C13 C14 C15 C16 -176.7(14) . .
C11 N3 N4 La4 10.1(15) . 3_666
C11 N3 N4 C15 -177.1(13) . .
C11 N3 C13 C12 -3(2) . .
C11 N3 C13 C14 176.4(14) . .
C11 C8 C7 C6 9(2) . .
C38 C39 C40 C41 177.2(18) . .
C10 C11 O2 La2 68.4(14) . .
C10 C11 O2 La4 -105.6(13) . 3_666
C2 C3 C4 N2 -1.6(18) . .
C2 C3 C4 C5 175.7(17) . .
C2AA O6 C108 C166 -8(2) . .
C2AA C91 C166 C108 -27(2) . .
C79 C78 C77 C76 -1(3) . .
N13 N14 C49 C50 -179.3(14) . .
N13 N14 C49 C48 1.4(18) . .
C64 N20 N19 La3 -169.7(10) . .
C64 N20 N19 C62 -1.9(16) . .
C4 N2 N1 La1 -163.6(10) . .
C4 N2 N1 C2 0.6(16) . .
C4 N2 C6 O1 164.2(14) . .
C4 N2 C6 C9 48(2) . .
C4 N2 C6 C7 -75.9(19) . .
C4 C3 C2 N1 2.0(19) . .
C4 C3 C2 C1 174.3(16) . .
C7 C6 C9 C10 -29.2(19) . .
C7 C8 C11 N3 -151.8(14) . .
C7 C8 C11 C10 -33(2) . .
C7 C8 C11 O2 89.1(17) . .
C67 C66 C71 C70 2(3) . .
C43 C45 C44 La2 127.6(12) 3_666 3_666
C43 C45 C44 O5 179.4(12) 3_666 .
C43 C45 C44 C43 -1(2) 3_666 .
C18 N7 N8 La1 -175.6(12) . .
C18 N7 N8 C20 1.1(17) . .
C18 C19 C20 N8 -1.1(19) . .
C18 C19 C20 C21 175.5(16) . .
C51 C52 C53 C54 -178.4(16) . .
C49 N14 N13 La3 -179.3(12) . .
C49 N14 N13 C47 -2.9(17) . .
C49 C48 C47 N13 -3(2) . .
C49 C48 C47 C46 -175.2(16) . .
C39 N11 C34 C35 -126.6(17) . .
C39 N11 C34 C33 50(2) . .
C20 C19 C18 C17 179.1(17) . .
C20 C19 C18 N7 1.8(19) . .
C55 C54 C53 C52 178.6(15) . .
C68 C69 C70 C71 2(3) . .
C68 C69 C70 C72 178.1(19) . .
C74 C79 C78 C77 3(3) . .
C61 C62 C63 C64 -178.2(16) . .
C54 N16 N15 La3 -176.0(9) . .
C54 N16 N15 C52 0.8(16) . .
C47 C48 C49 N14 0.6(19) . .
C47 C48 C49 C50 -178.6(18) . .
C56 C57 C58 C59 177.5(16) . .
C78 C79 C74 C75 -4(3) . .
C78 C79 C74 C73 -179.5(16) . .
C77 C76 C75 C74 -2(3) . .
O2 C11 C10 C9 -96.0(16) . .
C70 C69 C68 C67 2(3) . .

loop_
_publcif_info_exptl_table_extra_item
sin_theta_over_lambda_max
